data_2242468
loop_
_publ_author_name
'Caracelli, Ignez'
'Zukerman-Schpector, Julio'
'Traesel, Henrique J.'
'Olivato, Paulo R.'
'Jotani, Mukesh M.'
'Tiekink, Edward R. T.'

_publ_section_title
;
 2-[(4-Chlorophenyl)sulfanyl]-2-methoxy-1-phenylethan-1-one: crystal
 structure and Hirshfeld surface analysis
;
_journal_coeditor_code HB7746
_journal_issue 5
_journal_name_full 'Acta Crystallographica Section E'
_journal_page_first 703
_journal_page_last 708
_journal_paper_doi 10.1107/S2056989018006072
_journal_volume 74
_journal_year 2018
_chemical_formula_iupac 'C15 H13 Cl O2 S'
_chemical_formula_moiety 'C15 H13 Cl O2 S'
_chemical_formula_sum 'C15 H13 Cl O2 S'
_chemical_formula_weight 292.76
_chemical_name_systematic
;
2-[(4-Chlorophenyl)sulfanyl]-2-methoxy-1-phenylethan-1-one
;
_space_group_crystal_system orthorhombic
_space_group_IT_number 29
_space_group_name_Hall 'P 2c -2ac'
_space_group_name_H-M_alt 'P c a 21'
_symmetry_space_group_name_Hall 'P 2c -2ac'
_symmetry_space_group_name_H-M 'P c a 21'
_atom_sites_solution_hydrogens geom
_audit_creation_method SHELXL-2014/7
_cell_angle_alpha 90
_cell_angle_beta 90
_cell_angle_gamma 90
_cell_formula_units_Z 4
_cell_length_a 17.964(3)
_cell_length_b 8.0234(15)
_cell_length_c 9.7761(19)
_cell_measurement_reflns_used 1839
_cell_measurement_temperature 293(2)
_cell_measurement_theta_max 23.69
_cell_measurement_theta_min 2.54
_cell_volume 1409.1(4)
_computing_cell_refinement
;
SAINT (Bruker, 2009)
;
_computing_data_collection
;
APEX2 (Bruker, 2009)
;
_computing_data_reduction
;
SAINT (Bruker, 2009)
;
_computing_molecular_graphics
;
ORTEP-3 for Windows (Farrugia, 2012) and DIAMOND (Brandenburg,
2006)
;
_computing_publication_material
;
<i>MarvinSketch</i> (ChemAxon, 2010) and publCIF (Westrip, 2010)
;
_computing_structure_refinement
;
SHELXL2014 (Sheldrick, 2015)
;
_computing_structure_solution
;
SIR2014 (Burla <i>et al.</i>, 2015)
;
_diffrn_ambient_temperature 293(2)
_diffrn_measured_fraction_theta_full 0.931
_diffrn_measured_fraction_theta_max 0.959
_diffrn_measurement_device_type 'Bruker APEXII CCD'
_diffrn_measurement_method '\f and \w scans'
_diffrn_radiation_type MoK\a
_diffrn_radiation_wavelength 0.71073
_diffrn_reflns_av_R_equivalents 0.0492
_diffrn_reflns_limit_h_max 21
_diffrn_reflns_limit_h_min -20
_diffrn_reflns_limit_k_max 9
_diffrn_reflns_limit_k_min -7
_diffrn_reflns_limit_l_max 8
_diffrn_reflns_limit_l_min -11
_diffrn_reflns_number 5010
_diffrn_reflns_theta_full 25.242
_diffrn_reflns_theta_max 24.984
_diffrn_reflns_theta_min 2.267
_exptl_absorpt_coefficient_mu 0.413
_exptl_absorpt_correction_T_max 0.7452
_exptl_absorpt_correction_T_min 0.3646
_exptl_absorpt_correction_type multi-scan
_exptl_absorpt_process_details
;
(SADABS; Sheldrick, 1996)
;
_exptl_crystal_colour colourless
_exptl_crystal_density_diffrn 1.380
_exptl_crystal_description irregular
_exptl_crystal_F_000 608
_exptl_crystal_size_max 0.420
_exptl_crystal_size_mid 0.209
_exptl_crystal_size_min 0.122
_refine_diff_density_max 0.279
_refine_diff_density_min -0.178
_refine_ls_abs_structure_details
;
Flack <i>x</i> determined using 465 quotients
[(<i>I</i>^+^)-(<i>I</i>^-^)]/[(<i>I</i>^+^)+(<i>I</i>^-^)]
(Parsons <i>et al.</i>,  2013)
;
_refine_ls_abs_structure_Flack 0.06(9)
_refine_ls_extinction_method none
_refine_ls_goodness_of_fit_ref 1.040
_refine_ls_hydrogen_treatment constr
_refine_ls_matrix_type full
_refine_ls_number_parameters 173
_refine_ls_number_reflns 2081
_refine_ls_number_restraints 1
_refine_ls_restrained_S_all 1.040
_refine_ls_R_factor_all 0.0722
_refine_ls_R_factor_gt 0.0481
_refine_ls_shift/su_max 0.000
_refine_ls_shift/su_mean 0.000
_refine_ls_structure_factor_coef Fsqd
_refine_ls_weighting_details 'w=1/[\s^2^(Fo^2^)+(0.0430P)^2^+0.3264P] where P=(Fo^2^+2Fc^2^)/3'
_refine_ls_weighting_scheme calc
_refine_ls_wR_factor_gt 0.1058
_refine_ls_wR_factor_ref 0.1164
_reflns_number_gt 1505
_reflns_number_total 2081
_reflns_threshold_expression 'I > 2\s(I)'
_cod_data_source_file hb7746sup1.cif
_cod_data_source_block I
_cod_original_cell_volume 1409.0(5)
_cod_database_code 2242468
_shelx_space_group_comment
;
The symmetry employed for this shelxl refinement is uniquely defined
by the following loop, which should always be used as a source of
symmetry information in preference to the above space-group names.
They are only intended as comments.
;
_shelx_estimated_absorpt_t_min 0.846
_shelx_estimated_absorpt_t_max 0.951

loop_
_space_group_symop_operation_xyz
'x, y, z'
'-x, -y, z+1/2'
'-x+1/2, y, z+1/2'
'x+1/2, -y, z'

loop_
_atom_site_type_symbol
_atom_site_label
_atom_site_fract_x
_atom_site_fract_y
_atom_site_fract_z
_atom_site_U_iso_or_equiv
_atom_site_adp_type
_atom_site_calc_flag
_atom_site_occupancy
Cl Cl1 0.36121(11) 0.3177(3) 1.0687(2) 0.0916(7) Uani d 1
S S1 0.41934(10) 0.2492(2) 0.4390(2) 0.0646(5) Uani d 1
O O1 0.5511(2) 0.0919(5) 0.4909(4) 0.0616(11) Uani d 1
O O2 0.4654(2) -0.1253(5) 0.6070(4) 0.0685(12) Uani d 1
C C1 0.3786(4) 0.2943(8) 0.8946(7) 0.0571(17) Uani d 1
C C2 0.3254(4) 0.2193(8) 0.8147(9) 0.069(2) Uani d 1
H H2 0.2812 0.1806 0.8527 0.083 Uiso calc 1
C C3 0.3396(4) 0.2028(8) 0.6744(8) 0.0644(18) Uani d 1
H H3 0.3048 0.1506 0.6186 0.077 Uiso calc 1
C C4 0.4045(3) 0.2632(7) 0.6186(7) 0.0529(15) Uani d 1
C C5 0.4565(4) 0.3385(7) 0.7019(7) 0.0579(16) Uani d 1
H H5 0.5005 0.3793 0.6647 0.069 Uiso calc 1
C C6 0.4432(4) 0.3534(8) 0.8404(7) 0.0593(18) Uani d 1
H H6 0.4784 0.4038 0.8967 0.071 Uiso calc 1
C C7 0.6003(4) 0.1950(9) 0.4167(9) 0.081(2) Uani d 1
H H7A 0.6078 0.1492 0.3271 0.121 Uiso calc 1
H H7B 0.6472 0.2011 0.4637 0.121 Uiso calc 1
H H7C 0.5794 0.3047 0.4090 0.121 Uiso calc 1
C C8 0.4828(3) 0.0677(6) 0.4279(7) 0.0504(14) Uani d 1
H H8 0.4915 0.0421 0.3312 0.060 Uiso calc 1
C C9 0.4447(3) -0.0804(7) 0.4942(6) 0.0493(14) Uani d 1
C C10 0.3836(3) -0.1693(7) 0.4225(7) 0.0465(13) Uani d 1
C C11 0.3538(3) -0.3095(7) 0.4869(7) 0.0577(16) Uani d 1
H H11 0.3719 -0.3431 0.5716 0.069 Uiso calc 1
C C12 0.2974(3) -0.3981(7) 0.4246(9) 0.0690(18) Uani d 1
H H12 0.2784 -0.4924 0.4674 0.083 Uiso calc 1
C C13 0.2691(4) -0.3500(9) 0.3017(9) 0.073(2) Uani d 1
H H13 0.2306 -0.4097 0.2613 0.087 Uiso calc 1
C C14 0.2984(4) -0.2114(9) 0.2377(8) 0.075(2) Uani d 1
H H14 0.2794 -0.1774 0.1537 0.090 Uiso calc 1
C C15 0.3559(3) -0.1224(8) 0.2978(7) 0.0621(17) Uani d 1
H H15 0.3758 -0.0303 0.2531 0.075 Uiso calc 1

loop_
_atom_site_aniso_label
_atom_site_aniso_U_11
_atom_site_aniso_U_22
_atom_site_aniso_U_33
_atom_site_aniso_U_12
_atom_site_aniso_U_13
_atom_site_aniso_U_23
Cl1 0.1147(15) 0.1100(15) 0.0501(11) 0.0357(11) 0.0107(12) -0.0064(10)
S1 0.0977(11) 0.0519(8) 0.0441(8) 0.0100(8) -0.0060(11) 0.0053(8)
O1 0.072(3) 0.068(3) 0.045(3) -0.012(2) -0.002(2) 0.001(2)
O2 0.103(3) 0.066(3) 0.037(3) -0.010(2) -0.008(3) 0.009(2)
C1 0.074(4) 0.054(4) 0.042(4) 0.022(3) 0.005(4) -0.003(3)
C2 0.075(5) 0.061(4) 0.071(5) 0.002(3) 0.014(4) -0.002(4)
C3 0.073(4) 0.054(4) 0.066(5) 0.000(3) -0.005(4) -0.006(3)
C4 0.074(4) 0.036(3) 0.048(4) 0.009(3) -0.003(4) 0.001(3)
C5 0.068(4) 0.051(4) 0.055(4) 0.005(3) 0.001(4) -0.004(3)
C6 0.068(4) 0.058(4) 0.052(4) 0.014(3) -0.010(3) -0.015(3)
C7 0.087(5) 0.092(5) 0.063(6) -0.026(4) 0.004(5) -0.004(5)
C8 0.068(3) 0.049(3) 0.034(3) 0.001(3) 0.003(3) 0.003(3)
C9 0.075(4) 0.046(3) 0.028(3) 0.009(3) 0.009(3) 0.002(3)
C10 0.061(3) 0.044(3) 0.035(3) 0.006(3) 0.006(3) -0.002(3)
C11 0.067(4) 0.056(4) 0.050(4) 0.005(3) 0.004(3) 0.008(3)
C12 0.073(4) 0.053(4) 0.081(6) -0.007(3) 0.012(5) 0.005(4)
C13 0.073(5) 0.076(5) 0.069(5) -0.011(3) 0.002(4) -0.011(4)
C14 0.088(5) 0.092(5) 0.046(5) -0.003(4) -0.010(4) -0.006(4)
C15 0.082(4) 0.059(4) 0.046(4) -0.013(3) -0.003(4) 0.001(3)

loop_
_atom_type_symbol
_atom_type_description
_atom_type_scat_dispersion_real
_atom_type_scat_dispersion_imag
_atom_type_scat_source
C C 0.0033 0.0016 'International Tables Vol C Tables 4.2.6.8 and 6.1.1.4'
H H 0.0000 0.0000 'International Tables Vol C Tables 4.2.6.8 and 6.1.1.4'
O O 0.0106 0.0060 'International Tables Vol C Tables 4.2.6.8 and 6.1.1.4'
S S 0.1246 0.1234 'International Tables Vol C Tables 4.2.6.8 and 6.1.1.4'
Cl Cl 0.1484 0.1585 'International Tables Vol C Tables 4.2.6.8 and 6.1.1.4'

loop_
_geom_angle_atom_site_label_1
_geom_angle_atom_site_label_2
_geom_angle_atom_site_label_3
_geom_angle
C4 S1 C8 101.5(3)
C8 O1 C7 114.1(5)
C6 C1 C2 121.6(7)
C6 C1 Cl1 119.7(6)
C2 C1 Cl1 118.6(6)
C1 C2 C3 118.2(7)
C1 C2 H2 120.9
C3 C2 H2 120.9
C4 C3 C2 120.6(6)
C4 C3 H3 119.7
C2 C3 H3 119.7
C3 C4 C5 119.6(7)
C3 C4 S1 119.7(5)
C5 C4 S1 120.6(5)
C4 C5 C6 120.0(6)
C4 C5 H5 120.0
C6 C5 H5 120.0
C1 C6 C5 119.9(6)
C1 C6 H6 120.1
C5 C6 H6 120.1
O1 C7 H7A 109.5
O1 C7 H7B 109.5
H7A C7 H7B 109.5
O1 C7 H7C 109.5
H7A C7 H7C 109.5
H7B C7 H7C 109.5
O1 C8 C9 108.6(5)
O1 C8 S1 114.1(4)
C9 C8 S1 108.2(4)
O1 C8 H8 108.6
C9 C8 H8 108.6
S1 C8 H8 108.6
O2 C9 C10 120.7(5)
O2 C9 C8 118.8(5)
C10 C9 C8 120.6(5)
C15 C10 C11 118.9(6)
C15 C10 C9 123.8(5)
C11 C10 C9 117.3(5)
C12 C11 C10 119.9(7)
C12 C11 H11 120.0
C10 C11 H11 120.0
C13 C12 C11 121.2(6)
C13 C12 H12 119.4
C11 C12 H12 119.4
C12 C13 C14 119.1(7)
C12 C13 H13 120.5
C14 C13 H13 120.5
C13 C14 C15 120.5(7)
C13 C14 H14 119.8
C15 C14 H14 119.8
C10 C15 C14 120.4(6)
C10 C15 H15 119.8
C14 C15 H15 119.8

loop_
_geom_bond_atom_site_label_1
_geom_bond_atom_site_label_2
_geom_bond_distance
Cl1 C1 1.741(7)
S1 C4 1.780(7)
S1 C8 1.853(5)
O1 C8 1.386(6)
O1 C7 1.412(8)
O2 C9 1.219(7)
C1 C6 1.362(9)
C1 C2 1.372(10)
C2 C3 1.401(10)
C2 H2 0.9300
C3 C4 1.376(9)
C3 H3 0.9300
C4 C5 1.378(8)
C5 C6 1.381(9)
C5 H5 0.9300
C6 H6 0.9300
C7 H7A 0.9600
C7 H7B 0.9600
C7 H7C 0.9600
C8 C9 1.517(7)
C8 H8 0.9800
C9 C10 1.485(8)
C10 C15 1.370(9)
C10 C11 1.395(8)
C11 C12 1.379(9)
C11 H11 0.9300
C12 C13 1.360(11)
C12 H12 0.9300
C13 C14 1.380(9)
C13 H13 0.9300
C14 C15 1.387(8)
C14 H14 0.9300
C15 H15 0.9300

loop_
_geom_hbond_atom_site_label_D
_geom_hbond_atom_site_label_H
_geom_hbond_atom_site_label_A
_geom_hbond_site_symmetry_A
_geom_hbond_distance_DH
_geom_hbond_distance_HA
_geom_hbond_distance_DA
_geom_hbond_angle_DHA
C7 H7A O2 2_654 0.96 2.53 3.297(9) 137
C8 H8 O2 2_654 0.98 2.42 3.305(8) 150

loop_
_geom_torsion_atom_site_label_1
_geom_torsion_atom_site_label_2
_geom_torsion_atom_site_label_3
_geom_torsion_atom_site_label_4
_geom_torsion
C6 C1 C2 C3 0.8(9)
Cl1 C1 C2 C3 179.3(5)
C1 C2 C3 C4 -1.2(9)
C2 C3 C4 C5 0.9(9)
C2 C3 C4 S1 -177.2(5)
C8 S1 C4 C3 -101.5(5)
C8 S1 C4 C5 80.5(5)
C3 C4 C5 C6 -0.2(8)
S1 C4 C5 C6 177.9(5)
C2 C1 C6 C5 0.0(9)
Cl1 C1 C6 C5 -178.5(5)
C4 C5 C6 C1 -0.3(9)
C7 O1 C8 C9 163.9(5)
C7 O1 C8 S1 -75.3(6)
C4 S1 C8 O1 -63.7(4)
C4 S1 C8 C9 57.3(5)
O1 C8 C9 O2 19.3(7)
S1 C8 C9 O2 -105.1(5)
O1 C8 C9 C10 -160.4(5)
S1 C8 C9 C10 75.2(6)
O2 C9 C10 C15 177.7(6)
C8 C9 C10 C15 -2.5(8)
O2 C9 C10 C11 -2.9(8)
C8 C9 C10 C11 176.9(5)
C15 C10 C11 C12 0.0(9)
C9 C10 C11 C12 -179.4(5)
C10 C11 C12 C13 -1.0(9)
C11 C12 C13 C14 1.0(10)
C12 C13 C14 C15 0.1(10)
C11 C10 C15 C14 1.0(10)
C9 C10 C15 C14 -179.6(5)
C13 C14 C15 C10 -1.1(10)

_cod_database_fobs_code 2242468
